data_2237437
loop_
_publ_author_name
'Sorensen, Ted S.'
'Humayaun Kabir, S. M'
'Parvez, Masood'

_publ_section_title
;
 1,4,6,9-Tetra-<i>tert</i>-butyl-2,7-dioxatricyclo[6.3.0.0^3,6^]deca-3,8-diene
;
_journal_coeditor_code ZL2528
_journal_issue 2
_journal_name_full 'Acta Crystallographica Section E'
_journal_page_first o204
_journal_paper_doi 10.1107/S1600536813000147
_journal_volume 69
_journal_year 2013
_chemical_formula_iupac 'C24 H40 O2'
_chemical_formula_moiety 'C24 H40 O2'
_chemical_formula_sum 'C24 H40 O2'
_chemical_formula_weight 360.56
_chemical_name_systematic
;
1,4,6,9-Tetra-<i>tert</i>-butyl-2,7-dioxatricyclo[6.3.0.0^3,6^]deca-3,8-diene
;
_space_group_IT_number 2
_symmetry_cell_setting triclinic
_symmetry_space_group_name_Hall '-P 1'
_symmetry_space_group_name_H-M 'P -1'
_atom_sites_solution_hydrogens geom
_atom_sites_solution_primary direct
_atom_sites_solution_secondary difmap
_cell_angle_alpha 97.209(12)
_cell_angle_beta 96.014(13)
_cell_angle_gamma 100.703(19)
_cell_formula_units_Z 1
_cell_length_a 5.843(2)
_cell_length_b 9.383(3)
_cell_length_c 10.126(4)
_cell_measurement_reflns_used 2272
_cell_measurement_temperature 170(2)
_cell_measurement_theta_max 27.48
_cell_measurement_theta_min 1.00
_cell_volume 536.5(3)
_computing_cell_refinement 'DENZO (Otwinowski & Minor, 1997)'
_computing_data_collection 'COLLECT (Hooft, 1998)'
_computing_data_reduction 'SCALEPACK (Otwinowski & Minor, 1997)'
_computing_molecular_graphics 'ORTEP-3 for Windows (Farrugia, 2012)'
_computing_publication_material 'SHELXL97 (Sheldrick, 2008)'
_computing_structure_refinement 'SHELXL97 (Sheldrick, 2008)'
_computing_structure_solution 'SHELXS97 (Sheldrick, 2008)'
_diffrn_ambient_temperature 170(2)
_diffrn_measured_fraction_theta_full 0.987
_diffrn_measured_fraction_theta_max 0.987
_diffrn_measurement_device_type 'Nonius APEXII CCD'
_diffrn_measurement_method '\w and \f scans'
_diffrn_radiation_monochromator graphite
_diffrn_radiation_source 'fine-focus sealed tube'
_diffrn_radiation_type MoK\a
_diffrn_radiation_wavelength 0.71073
_diffrn_reflns_av_R_equivalents 0.0179
_diffrn_reflns_av_sigmaI/netI 0.0379
_diffrn_reflns_limit_h_max 7
_diffrn_reflns_limit_h_min -7
_diffrn_reflns_limit_k_max 12
_diffrn_reflns_limit_k_min -12
_diffrn_reflns_limit_l_max 13
_diffrn_reflns_limit_l_min -13
_diffrn_reflns_number 4499
_diffrn_reflns_theta_full 27.43
_diffrn_reflns_theta_max 27.43
_diffrn_reflns_theta_min 4.09
_diffrn_standards_number 0
_exptl_absorpt_coefficient_mu 0.068
_exptl_absorpt_correction_T_max 0.9966
_exptl_absorpt_correction_T_min 0.9865
_exptl_absorpt_correction_type multi-scan
_exptl_absorpt_process_details '(SORTAV; Blessing, 1997)'
_exptl_crystal_colour Colorless
_exptl_crystal_density_diffrn 1.116
_exptl_crystal_density_method 'not measured'
_exptl_crystal_description Plate
_exptl_crystal_F_000 200
_exptl_crystal_size_max 0.20
_exptl_crystal_size_mid 0.15
_exptl_crystal_size_min 0.05
_refine_diff_density_max 0.268
_refine_diff_density_min -0.189
_refine_ls_extinction_method none
_refine_ls_goodness_of_fit_ref 1.038
_refine_ls_hydrogen_treatment constr
_refine_ls_matrix_type full
_refine_ls_number_parameters 124
_refine_ls_number_reflns 2412
_refine_ls_number_restraints 0
_refine_ls_restrained_S_all 1.038
_refine_ls_R_factor_all 0.0540
_refine_ls_R_factor_gt 0.0408
_refine_ls_shift/su_max 0.000
_refine_ls_shift/su_mean 0.000
_refine_ls_structure_factor_coef Fsqd
_refine_ls_weighting_details 'calc w=1/[\s^2^(Fo^2^)+(0.0415P)^2^+0.1563P] where P=(Fo^2^+2Fc^2^)/3'
_refine_ls_weighting_scheme calc
_refine_ls_wR_factor_gt 0.0977
_refine_ls_wR_factor_ref 0.1043
_reflns_number_gt 1957
_reflns_number_total 2412
_reflns_threshold_expression I>2\s(I)
_cod_data_source_file zl2528.cif
_cod_data_source_block I
_cod_database_code 2237437
_cod_database_fobs_code 2237437

loop_
_symmetry_equiv_pos_as_xyz
'x, y, z'
'-x, -y, -z'

loop_
_atom_site_type_symbol
_atom_site_label
_atom_site_fract_x
_atom_site_fract_y
_atom_site_fract_z
_atom_site_U_iso_or_equiv
_atom_site_adp_type
_atom_site_calc_flag
_atom_site_refinement_flags
_atom_site_occupancy
_atom_site_symmetry_multiplicity
O O1 0.25855(13) 0.40276(8) 0.50016(8) 0.0194(2) Uani d . 1 1
C C1 0.36790(19) 0.43605(12) 0.39096(11) 0.0183(2) Uani d . 1 1
C C2 0.38127(19) 0.36693(12) 0.26899(11) 0.0195(2) Uani d . 1 1
C C3 0.6042(2) 0.47693(13) 0.25541(12) 0.0225(3) Uani d . 1 1
H H3A 0.5931 0.5253 0.1742 0.027 Uiso calc R 1 1
H H3B 0.7506 0.4384 0.2666 0.027 Uiso calc R 1 1
C C4 0.44599(19) 0.43136(12) 0.61504(11) 0.0184(2) Uani d . 1 1
C C5 0.2453(2) 0.23533(13) 0.17350(12) 0.0226(3) Uani d . 1 1
C C6 0.0667(2) 0.14183(14) 0.24394(13) 0.0304(3) Uani d . 1 1
H H6A -0.0295 0.0617 0.1785 0.037 Uiso calc R 1 1
H H6B -0.0346 0.2029 0.2839 0.037 Uiso calc R 1 1
H H6C 0.1499 0.1010 0.3146 0.037 Uiso calc R 1 1
C C7 0.4145(2) 0.14319(15) 0.11795(14) 0.0343(3) Uani d . 1 1
H H7A 0.3251 0.0586 0.0549 0.041 Uiso calc R 1 1
H H7B 0.5003 0.1089 0.1921 0.041 Uiso calc R 1 1
H H7C 0.5263 0.2032 0.0714 0.041 Uiso calc R 1 1
C C8 0.1150(2) 0.28994(15) 0.05637(13) 0.0335(3) Uani d . 1 1
H H8A 0.0317 0.2058 -0.0093 0.040 Uiso calc R 1 1
H H8B 0.2283 0.3532 0.0133 0.040 Uiso calc R 1 1
H H8C 0.0017 0.3457 0.0903 0.040 Uiso calc R 1 1
C C9 0.5229(2) 0.28551(12) 0.63873(12) 0.0219(3) Uani d . 1 1
C C10 0.7097(2) 0.30967(15) 0.76230(14) 0.0325(3) Uani d . 1 1
H H10A 0.7518 0.2159 0.7764 0.039 Uiso calc R 1 1
H H10B 0.6468 0.3501 0.8416 0.039 Uiso calc R 1 1
H H10C 0.8497 0.3785 0.7477 0.039 Uiso calc R 1 1
C C11 0.3063(2) 0.17552(14) 0.66121(14) 0.0306(3) Uani d . 1 1
H H11A 0.3515 0.0826 0.6755 0.037 Uiso calc R 1 1
H H11B 0.1872 0.1588 0.5822 0.037 Uiso calc R 1 1
H H11C 0.2418 0.2149 0.7403 0.037 Uiso calc R 1 1
C C12 0.6320(2) 0.22114(13) 0.51932(13) 0.0273(3) Uani d . 1 1
H H12A 0.6876 0.1332 0.5403 0.033 Uiso calc R 1 1
H H12B 0.7646 0.2940 0.5018 0.033 Uiso calc R 1 1
H H12C 0.5136 0.1952 0.4396 0.033 Uiso calc R 1 1

loop_
_atom_site_aniso_label
_atom_site_aniso_U_11
_atom_site_aniso_U_22
_atom_site_aniso_U_33
_atom_site_aniso_U_12
_atom_site_aniso_U_13
_atom_site_aniso_U_23
O1 0.0169(4) 0.0215(4) 0.0192(4) 0.0009(3) 0.0034(3) 0.0036(3)
C1 0.0168(5) 0.0176(5) 0.0209(6) 0.0029(4) 0.0030(4) 0.0050(4)
C2 0.0194(5) 0.0186(5) 0.0202(6) 0.0028(4) 0.0029(4) 0.0033(4)
C3 0.0249(6) 0.0216(6) 0.0204(6) 0.0019(5) 0.0060(5) 0.0022(5)
C4 0.0179(5) 0.0192(5) 0.0173(6) 0.0016(4) 0.0023(4) 0.0026(4)
C5 0.0223(6) 0.0224(6) 0.0212(6) 0.0024(5) 0.0022(5) -0.0007(5)
C6 0.0286(6) 0.0280(7) 0.0292(7) -0.0041(5) 0.0021(5) -0.0005(5)
C7 0.0310(7) 0.0306(7) 0.0373(8) 0.0061(6) 0.0040(6) -0.0098(6)
C8 0.0367(7) 0.0359(7) 0.0244(7) 0.0045(6) -0.0033(5) 0.0010(5)
C9 0.0241(6) 0.0188(6) 0.0230(6) 0.0028(4) 0.0034(5) 0.0059(5)
C10 0.0387(7) 0.0283(7) 0.0307(7) 0.0095(6) -0.0036(6) 0.0081(5)
C11 0.0340(7) 0.0208(6) 0.0382(7) 0.0020(5) 0.0091(6) 0.0098(5)
C12 0.0305(6) 0.0226(6) 0.0312(7) 0.0106(5) 0.0054(5) 0.0046(5)

loop_
_atom_type_symbol
_atom_type_description
_atom_type_scat_dispersion_real
_atom_type_scat_dispersion_imag
_atom_type_scat_source
C C 0.0033 0.0016 'International Tables Vol C Tables 4.2.6.8 and 6.1.1.4'
H H 0.0000 0.0000 'International Tables Vol C Tables 4.2.6.8 and 6.1.1.4'
O O 0.0106 0.0060 'International Tables Vol C Tables 4.2.6.8 and 6.1.1.4'

loop_
_geom_angle_atom_site_label_1
_geom_angle_atom_site_label_2
_geom_angle_atom_site_label_3
_geom_angle_site_symmetry_1
_geom_angle_site_symmetry_3
_geom_angle
C1 O1 C4 . . 105.98(8)
C2 C1 O1 . . 136.58(10)
C2 C1 C4 . 2_666 95.84(9)
O1 C1 C4 . 2_666 127.01(10)
C1 C2 C5 . . 137.73(11)
C1 C2 C3 . . 91.75(9)
C5 C2 C3 . . 130.52(10)
C2 C3 C4 . 2_666 86.07(8)
C2 C3 H3A . . 114.3
C4 C3 H3A 2_666 . 114.3
C2 C3 H3B . . 114.3
C4 C3 H3B 2_666 . 114.3
H3A C3 H3B . . 111.5
O1 C4 C1 . 2_666 112.31(9)
O1 C4 C9 . . 109.61(9)
C1 C4 C9 2_666 . 118.82(9)
O1 C4 C3 . 2_666 115.51(9)
C1 C4 C3 2_666 2_666 84.71(8)
C9 C4 C3 . 2_666 114.21(9)
C2 C5 C6 . . 110.63(10)
C2 C5 C7 . . 109.91(10)
C6 C5 C7 . . 109.95(11)
C2 C5 C8 . . 108.22(10)
C6 C5 C8 . . 109.26(11)
C7 C5 C8 . . 108.82(11)
C5 C6 H6A . . 109.5
C5 C6 H6B . . 109.5
H6A C6 H6B . . 109.5
C5 C6 H6C . . 109.5
H6A C6 H6C . . 109.5
H6B C6 H6C . . 109.5
C5 C7 H7A . . 109.5
C5 C7 H7B . . 109.5
H7A C7 H7B . . 109.5
C5 C7 H7C . . 109.5
H7A C7 H7C . . 109.5
H7B C7 H7C . . 109.5
C5 C8 H8A . . 109.5
C5 C8 H8B . . 109.5
H8A C8 H8B . . 109.5
C5 C8 H8C . . 109.5
H8A C8 H8C . . 109.5
H8B C8 H8C . . 109.5
C11 C9 C12 . . 109.70(10)
C11 C9 C10 . . 109.15(10)
C12 C9 C10 . . 106.61(10)
C11 C9 C4 . . 108.43(10)
C12 C9 C4 . . 111.81(10)
C10 C9 C4 . . 111.11(10)
C9 C10 H10A . . 109.5
C9 C10 H10B . . 109.5
H10A C10 H10B . . 109.5
C9 C10 H10C . . 109.5
H10A C10 H10C . . 109.5
H10B C10 H10C . . 109.5
C9 C11 H11A . . 109.5
C9 C11 H11B . . 109.5
H11A C11 H11B . . 109.5
C9 C11 H11C . . 109.5
H11A C11 H11C . . 109.5
H11B C11 H11C . . 109.5
C9 C12 H12A . . 109.5
C9 C12 H12B . . 109.5
H12A C12 H12B . . 109.5
C9 C12 H12C . . 109.5
H12A C12 H12C . . 109.5
H12B C12 H12C . . 109.5

loop_
_geom_bond_atom_site_label_1
_geom_bond_atom_site_label_2
_geom_bond_site_symmetry_2
_geom_bond_distance
O1 C1 . 1.3744(14)
O1 C4 . 1.4733(14)
C1 C2 . 1.3380(16)
C1 C4 2_666 1.5048(15)
C2 C5 . 1.5053(16)
C2 C3 . 1.5344(16)
C3 C4 2_666 1.5615(16)
C3 H3A . 0.9900
C3 H3B . 0.9900
C4 C1 2_666 1.5048(15)
C4 C9 . 1.5557(16)
C4 C3 2_666 1.5615(16)
C5 C6 . 1.5299(17)
C5 C7 . 1.5340(17)
C5 C8 . 1.5354(18)
C6 H6A . 0.9800
C6 H6B . 0.9800
C6 H6C . 0.9800
C7 H7A . 0.9800
C7 H7B . 0.9800
C7 H7C . 0.9800
C8 H8A . 0.9800
C8 H8B . 0.9800
C8 H8C . 0.9800
C9 C11 . 1.5338(17)
C9 C12 . 1.5347(17)
C9 C10 . 1.5361(18)
C10 H10A . 0.9800
C10 H10B . 0.9800
C10 H10C . 0.9800
C11 H11A . 0.9800
C11 H11B . 0.9800
C11 H11C . 0.9800
C12 H12A . 0.9800
C12 H12B . 0.9800
C12 H12C . 0.9800

loop_
_geom_torsion_atom_site_label_1
_geom_torsion_atom_site_label_2
_geom_torsion_atom_site_label_3
_geom_torsion_atom_site_label_4
_geom_torsion_site_symmetry_1
_geom_torsion_site_symmetry_4
_geom_torsion
C4 O1 C1 C2 . . 124.33(14)
C4 O1 C1 C4 . 2_666 -44.73(14)
O1 C1 C2 C5 . . 19.1(2)
C4 C1 C2 C5 2_666 . -169.70(13)
O1 C1 C2 C3 . . -161.07(13)
C4 C1 C2 C3 2_666 . 10.17(9)
C1 C2 C3 C4 . 2_666 -9.77(9)
C5 C2 C3 C4 . 2_666 170.11(12)
C1 O1 C4 C1 . 2_666 37.41(12)
C1 O1 C4 C9 . . -96.97(10)
C1 O1 C4 C3 . 2_666 132.31(10)
C1 C2 C5 C6 . . -12.26(19)
C3 C2 C5 C6 . . 167.92(11)
C1 C2 C5 C7 . . -133.88(15)
C3 C2 C5 C7 . . 46.30(16)
C1 C2 C5 C8 . . 107.40(16)
C3 C2 C5 C8 . . -72.42(15)
O1 C4 C9 C11 . . -57.21(12)
C1 C4 C9 C11 2_666 . 171.79(10)
C3 C4 C9 C11 2_666 . 74.21(12)
O1 C4 C9 C12 . . 63.86(12)
C1 C4 C9 C12 2_666 . -67.14(13)
C3 C4 C9 C12 2_666 . -164.73(9)
O1 C4 C9 C10 . . -177.16(9)
C1 C4 C9 C10 2_666 . 51.84(14)
C3 C4 C9 C10 2_666 . -45.74(13)
